data_4515458
loop_
_publ_author_name
'Das, Uttam Kumar'
'Ben-David, Yehoshoa'
'Leitus, Gregory'
'Diskin-Posner, Yael'
'Milstein, David'

_publ_section_title
;
 Dehydrogenative Cross-Coupling of Primary Alcohols To Form Cross-Esters
 Catalyzed by a Manganese Pincer Complex
;
_journal_issue 1
_journal_name_full 'ACS Catalysis'
_journal_page_first 479
_journal_paper_doi 10.1021/acscatal.8b04585
_journal_volume 9
_journal_year 2018
_chemical_formula_moiety 'C25 H19 Br Mn N2 O2 P'
_chemical_formula_sum 'C25 H19 Br Mn N2 O2 P'
_chemical_formula_weight 545.24
_space_group_crystal_system monoclinic
_space_group_IT_number 14
_space_group_name_Hall '-P 2ybc'
_space_group_name_H-M_alt 'P 1 21/c 1'
_atom_sites_solution_hydrogens geom
_audit_creation_method SHELXL-2014/7
_cell_angle_alpha 90
_cell_angle_beta 93.057(3)
_cell_angle_gamma 90
_cell_formula_units_Z 4
_cell_length_a 12.9669(4)
_cell_length_b 13.8740(4)
_cell_length_c 12.3572(4)
_cell_measurement_reflns_used 24591
_cell_measurement_temperature 100(2)
_cell_measurement_theta_max 33.3410
_cell_measurement_theta_min 3.7710
_cell_volume 2219.93(12)
_computing_cell_refinement 'CrysAlisPro 1.171.39.4c (Rigaku OD, 2015)'
_computing_data_collection 'CrysAlisPro 1.171.39.4c (Rigaku OD, 2015)'
_computing_data_reduction 'CrysAlisPro 1.171.39.4c (Rigaku OD, 2015)'
_computing_structure_refinement 'SHELXL-2014/7 (Sheldrick, 2014)'
_computing_structure_solution 'ShelXT (Sheldrick, 2015)'
_diffrn_ambient_temperature 100(2)
_diffrn_measured_fraction_theta_full 0.997
_diffrn_measured_fraction_theta_max 0.997
_diffrn_measurement_device_type 'XtaLAB Pro: Kappa dual home/near'
_diffrn_measurement_method '\w scans'
_diffrn_radiation_type MoK\a
_diffrn_radiation_wavelength 0.71073
_diffrn_reflns_av_R_equivalents 0.0334
_diffrn_reflns_av_unetI/netI 0.0164
_diffrn_reflns_Laue_measured_fraction_full 0.997
_diffrn_reflns_Laue_measured_fraction_max 0.997
_diffrn_reflns_limit_h_max 16
_diffrn_reflns_limit_h_min -16
_diffrn_reflns_limit_k_max 17
_diffrn_reflns_limit_k_min -17
_diffrn_reflns_limit_l_max 15
_diffrn_reflns_limit_l_min -15
_diffrn_reflns_number 44170
_diffrn_reflns_point_group_measured_fraction_full 0.997
_diffrn_reflns_point_group_measured_fraction_max 0.997
_diffrn_reflns_theta_full 26.000
_diffrn_reflns_theta_max 26.020
_diffrn_reflns_theta_min 3.473
_exptl_absorpt_coefficient_mu 2.493
_exptl_absorpt_correction_T_max 1.000
_exptl_absorpt_correction_T_min 0.212
_exptl_absorpt_correction_type gaussian
_exptl_absorpt_process_details 'CrysAlisPro 1.171.39.4c (Rigaku Oxford Diffraction, 2015)'
_exptl_crystal_colour red
_exptl_crystal_density_diffrn 1.631
_exptl_crystal_description prism
_exptl_crystal_F_000 1096
_exptl_crystal_size_max 0.272
_exptl_crystal_size_mid 0.196
_exptl_crystal_size_min 0.092
_refine_diff_density_max 0.385
_refine_diff_density_min -0.253
_refine_diff_density_rms 0.046
_refine_ls_extinction_method none
_refine_ls_goodness_of_fit_ref 1.053
_refine_ls_hydrogen_treatment constr
_refine_ls_matrix_type full
_refine_ls_number_parameters 317
_refine_ls_number_reflns 4358
_refine_ls_number_restraints 6
_refine_ls_restrained_S_all 1.053
_refine_ls_R_factor_all 0.0200
_refine_ls_R_factor_gt 0.0188
_refine_ls_shift/su_max 0.002
_refine_ls_shift/su_mean 0.000
_refine_ls_structure_factor_coef Fsqd
_refine_ls_weighting_details 'w=1/[\s^2^(Fo^2^)+(0.0117P)^2^+1.9534P] where P=(Fo^2^+2Fc^2^)/3'
_refine_ls_weighting_scheme calc
_refine_ls_wR_factor_gt 0.0445
_refine_ls_wR_factor_ref 0.0449
_reflns_Friedel_coverage 0.000
_reflns_number_gt 4187
_reflns_number_total 4358
_reflns_threshold_expression 'I > 2\s(I)'
_cod_data_source_file cs8b04585_si_002.cif
_cod_data_source_block complex6
_cod_original_sg_symbol_H-M 'P 21/c'
_cod_database_code 4515458
_shelx_shelxl_version_number 2014/7
_shelx_space_group_comment
;
The symmetry employed for this shelxl refinement is uniquely defined
by the following loop, which should always be used as a source of
symmetry information in preference to the above space-group names.
They are only intended as comments.
;
_shelx_estimated_absorpt_t_min 0.550
_shelx_estimated_absorpt_t_max 0.803

loop_
_space_group_symop_operation_xyz
'x, y, z'
'-x, y+1/2, -z+1/2'
'-x, -y, -z'
'x, -y-1/2, z-1/2'

loop_
_atom_site_label
_atom_site_type_symbol
_atom_site_fract_x
_atom_site_fract_y
_atom_site_fract_z
_atom_site_U_iso_or_equiv
_atom_site_adp_type
_atom_site_occupancy
_atom_site_site_symmetry_order
_atom_site_calc_flag
_atom_site_refinement_flags_posn
_atom_site_refinement_flags_adp
_atom_site_refinement_flags_occupancy
_atom_site_disorder_assembly
_atom_site_disorder_group
Br1 Br 0.66017(2) 0.60623(2) 0.76270(2) 0.01367(9) Uani 0.9282(15) 1 d . . P A 1
O2 O 0.97839(19) 0.40225(19) 0.5961(2) 0.0261(7) Uani 0.9282(15) 1 d . . P A 1
C25 C 0.9051(3) 0.4423(2) 0.6282(2) 0.0172(7) Uani 0.9282(15) 1 d . . P A 1
Br1A Br 0.9383(4) 0.4242(3) 0.5965(5) 0.0300(19) Uani 0.0718(15) 1 d . . P A 2
O2A O 0.622(3) 0.612(2) 0.801(3) 0.071(11) Uani 0.0718(15) 1 d . . P A 2
C25A C 0.698(3) 0.563(3) 0.751(3) 0.041(7) Uani 0.0718(15) 1 d . U P A 2
Mn1 Mn 0.80161(2) 0.50545(2) 0.68357(2) 0.01004(6) Uani 1 1 d . . . . .
P1 P 0.71229(3) 0.37025(3) 0.70896(3) 0.01050(8) Uani 1 1 d . . . . .
O1 O 0.92130(8) 0.48892(8) 0.89159(8) 0.0162(2) Uani 1 1 d . . . . .
N1 N 0.71588(9) 0.51398(9) 0.54157(9) 0.0116(2) Uani 1 1 d . . . . .
N2 N 0.84889(9) 0.63429(9) 0.62669(10) 0.0132(2) Uani 1 1 d . . . . .
C1 C 0.91399(12) 0.69478(11) 0.68020(13) 0.0175(3) Uani 1 1 d . . . . .
H1 H 0.9450 0.6749 0.7479 0.021 Uiso 1 1 calc R U . . .
C2 C 0.93808(13) 0.78497(12) 0.64113(14) 0.0229(4) Uani 1 1 d . . . . .
H2 H 0.9847 0.8260 0.6812 0.028 Uiso 1 1 calc R U . . .
C3 C 0.89293(14) 0.81446(12) 0.54244(15) 0.0256(4) Uani 1 1 d . . . . .
H3 H 0.9083 0.8760 0.5138 0.031 Uiso 1 1 calc R U . . .
C4 C 0.82513(13) 0.75289(12) 0.48612(13) 0.0206(3) Uani 1 1 d . . . . .
H4 H 0.7931 0.7719 0.4185 0.025 Uiso 1 1 calc R U . . .
C5 C 0.80463(11) 0.66308(11) 0.52975(12) 0.0146(3) Uani 1 1 d . . . . .
C6 C 0.73149(11) 0.59293(11) 0.47932(12) 0.0135(3) Uani 1 1 d . . . . .
C7 C 0.67996(13) 0.60433(12) 0.37835(13) 0.0184(3) Uani 1 1 d . . . . .
H7 H 0.6921 0.6593 0.3350 0.022 Uiso 1 1 calc R U . . .
C8 C 0.61053(12) 0.53384(12) 0.34239(12) 0.0188(3) Uani 1 1 d . . . . .
H8 H 0.5758 0.5394 0.2730 0.023 Uiso 1 1 calc R U . . .
C9 C 0.59192(12) 0.45535(11) 0.40767(12) 0.0162(3) Uani 1 1 d . . . . .
H9 H 0.5428 0.4078 0.3847 0.019 Uiso 1 1 calc R U . . .
C10 C 0.64641(11) 0.44698(11) 0.50789(11) 0.0125(3) Uani 1 1 d . . . . .
C11 C 0.62845(11) 0.36310(11) 0.58227(12) 0.0145(3) Uani 1 1 d . . . . .
H11A H 0.6427 0.3022 0.5442 0.017 Uiso 1 1 calc R U . . .
H11B H 0.5551 0.3624 0.6009 0.017 Uiso 1 1 calc R U . . .
C12 C 0.77614(11) 0.25245(10) 0.71510(12) 0.0120(3) Uani 1 1 d . . . . .
C13 C 0.82001(12) 0.21424(12) 0.62328(12) 0.0186(3) Uani 1 1 d . . . . .
H13 H 0.8190 0.2508 0.5582 0.022 Uiso 1 1 calc R U . . .
C14 C 0.86497(13) 0.12353(12) 0.62641(14) 0.0217(3) Uani 1 1 d . . . . .
H14 H 0.8927 0.0975 0.5631 0.026 Uiso 1 1 calc R U . . .
C15 C 0.86949(12) 0.07061(11) 0.72204(14) 0.0207(3) Uani 1 1 d . . . . .
H15 H 0.8989 0.0079 0.7238 0.025 Uiso 1 1 calc R U . . .
C16 C 0.83101(13) 0.10956(12) 0.81458(14) 0.0217(3) Uani 1 1 d . . . . .
H16 H 0.8368 0.0748 0.8808 0.026 Uiso 1 1 calc R U . . .
C17 C 0.78381(12) 0.19956(11) 0.81086(12) 0.0168(3) Uani 1 1 d . . . . .
H17 H 0.7564 0.2253 0.8745 0.020 Uiso 1 1 calc R U . . .
C18 C 0.62405(11) 0.35889(11) 0.81935(12) 0.0137(3) Uani 1 1 d . . . . .
C19 C 0.53534(12) 0.30179(11) 0.80936(13) 0.0165(3) Uani 1 1 d . . . . .
H19 H 0.5206 0.2660 0.7448 0.020 Uiso 1 1 calc R U . . .
C20 C 0.46829(12) 0.29708(12) 0.89390(13) 0.0204(3) Uani 1 1 d . . . . .
H20 H 0.4071 0.2596 0.8860 0.025 Uiso 1 1 calc R U . . .
C21 C 0.49095(13) 0.34721(12) 0.98970(14) 0.0222(4) Uani 1 1 d . . . . .
H21 H 0.4446 0.3449 1.0466 0.027 Uiso 1 1 calc R U . . .
C22 C 0.58120(14) 0.40045(11) 1.00212(13) 0.0213(3) Uani 1 1 d . . . . .
H22 H 0.5981 0.4324 1.0687 0.026 Uiso 1 1 calc R U . . .
C23 C 0.64721(13) 0.40716(11) 0.91712(12) 0.0173(3) Uani 1 1 d . . . . .
H23 H 0.7084 0.4447 0.9256 0.021 Uiso 1 1 calc R U . . .
C24 C 0.87301(11) 0.49823(10) 0.81041(12) 0.0125(3) Uani 1 1 d . . . . .

loop_
_atom_site_aniso_label
_atom_site_aniso_U_11
_atom_site_aniso_U_22
_atom_site_aniso_U_33
_atom_site_aniso_U_23
_atom_site_aniso_U_13
_atom_site_aniso_U_12
Br1 0.01408(13) 0.01368(11) 0.01337(12) -0.00173(7) 0.00167(7) 0.00283(8)
O2 0.0194(13) 0.0305(12) 0.0287(11) -0.0016(8) 0.0050(10) 0.0089(9)
C25 0.0195(17) 0.0173(12) 0.0149(14) 0.0016(10) 0.0003(9) -0.0022(11)
Br1A 0.035(5) 0.027(3) 0.027(3) 0.010(2) -0.012(3) -0.010(3)
O2A 0.07(2) 0.10(3) 0.049(17) -0.005(15) 0.030(18) 0.025(18)
C25A 0.037(10) 0.041(11) 0.046(11) -0.003(9) 0.001(8) 0.007(9)
Mn1 0.01123(11) 0.00939(11) 0.00942(11) 0.00076(8) -0.00033(8) 0.00038(8)
P1 0.01132(18) 0.01052(17) 0.00978(17) -0.00031(13) 0.00150(13) 0.00012(13)
O1 0.0178(5) 0.0174(5) 0.0132(5) 0.0008(4) -0.0019(4) -0.0003(4)
N1 0.0117(6) 0.0128(6) 0.0107(6) 0.0001(5) 0.0023(5) 0.0034(5)
N2 0.0126(6) 0.0125(6) 0.0146(6) 0.0018(5) 0.0022(5) 0.0020(5)
C1 0.0156(7) 0.0160(8) 0.0205(8) 0.0025(6) -0.0014(6) -0.0006(6)
C2 0.0222(8) 0.0165(8) 0.0297(9) 0.0028(7) -0.0028(7) -0.0050(6)
C3 0.0285(9) 0.0168(8) 0.0315(9) 0.0094(7) 0.0011(7) -0.0043(7)
C4 0.0225(8) 0.0200(8) 0.0191(8) 0.0069(6) 0.0003(6) 0.0006(7)
C5 0.0142(7) 0.0162(7) 0.0137(7) 0.0021(6) 0.0035(6) 0.0033(6)
C6 0.0140(7) 0.0141(7) 0.0129(7) 0.0010(6) 0.0037(6) 0.0042(6)
C7 0.0224(8) 0.0188(8) 0.0140(7) 0.0035(6) 0.0018(6) 0.0050(6)
C8 0.0205(8) 0.0236(8) 0.0120(7) -0.0011(6) -0.0027(6) 0.0062(7)
C9 0.0144(7) 0.0183(8) 0.0156(7) -0.0037(6) -0.0014(6) 0.0034(6)
C10 0.0112(7) 0.0145(7) 0.0118(7) -0.0027(6) 0.0023(5) 0.0042(6)
C11 0.0134(7) 0.0156(7) 0.0142(7) -0.0011(6) -0.0013(5) -0.0016(6)
C12 0.0107(7) 0.0106(7) 0.0146(7) -0.0014(6) 0.0008(5) -0.0014(5)
C13 0.0203(8) 0.0231(8) 0.0124(7) -0.0014(6) -0.0001(6) 0.0044(6)
C14 0.0198(8) 0.0236(8) 0.0214(8) -0.0104(7) -0.0005(6) 0.0050(7)
C15 0.0143(7) 0.0119(7) 0.0361(9) -0.0018(7) 0.0018(6) 0.0015(6)
C16 0.0183(8) 0.0195(8) 0.0278(9) 0.0093(7) 0.0059(7) 0.0024(6)
C17 0.0156(7) 0.0184(8) 0.0168(7) 0.0015(6) 0.0055(6) 0.0014(6)
C18 0.0154(7) 0.0112(7) 0.0149(7) 0.0021(6) 0.0052(6) 0.0035(6)
C19 0.0175(7) 0.0136(7) 0.0186(8) 0.0023(6) 0.0027(6) 0.0017(6)
C20 0.0167(8) 0.0171(8) 0.0281(9) 0.0072(7) 0.0066(6) 0.0007(6)
C21 0.0264(9) 0.0184(8) 0.0233(8) 0.0064(7) 0.0141(7) 0.0083(7)
C22 0.0318(9) 0.0159(8) 0.0168(8) -0.0002(6) 0.0078(7) 0.0051(7)
C23 0.0217(8) 0.0133(7) 0.0170(8) 0.0001(6) 0.0039(6) 0.0020(6)
C24 0.0134(7) 0.0086(7) 0.0161(7) -0.0007(5) 0.0053(6) -0.0007(5)

loop_
_atom_type_symbol
_atom_type_description
_atom_type_scat_dispersion_real
_atom_type_scat_dispersion_imag
_atom_type_scat_source
C C 0.0033 0.0016 'International Tables Vol C Tables 4.2.6.8 and 6.1.1.4'
H H 0.0000 0.0000 'International Tables Vol C Tables 4.2.6.8 and 6.1.1.4'
N N 0.0061 0.0033 'International Tables Vol C Tables 4.2.6.8 and 6.1.1.4'
O O 0.0106 0.0060 'International Tables Vol C Tables 4.2.6.8 and 6.1.1.4'
P P 0.1023 0.0942 'International Tables Vol C Tables 4.2.6.8 and 6.1.1.4'
Mn Mn 0.3368 0.7283 'International Tables Vol C Tables 4.2.6.8 and 6.1.1.4'
Br Br -0.2901 2.4595 'International Tables Vol C Tables 4.2.6.8 and 6.1.1.4'

loop_
_geom_angle_atom_site_label_1
_geom_angle_atom_site_label_2
_geom_angle_atom_site_label_3
_geom_angle
O2 C25 Mn1 175.9(3)
O2A C25A Mn1 176(3)
C25 Mn1 C24 86.75(12)
C24 Mn1 C25A 89.0(11)
C25 Mn1 N2 93.05(11)
C24 Mn1 N2 101.66(6)
C25A Mn1 N2 91.0(12)
C25 Mn1 N1 94.94(11)
C24 Mn1 N1 178.13(6)
C25A Mn1 N1 89.2(11)
N2 Mn1 N1 79.09(5)
C25 Mn1 P1 92.74(11)
C24 Mn1 P1 94.49(5)
C25A Mn1 P1 84.3(12)
N2 Mn1 P1 163.12(4)
N1 Mn1 P1 84.62(4)
C24 Mn1 Br1A 90.37(14)
C25A Mn1 Br1A 178.1(12)
N2 Mn1 Br1A 90.84(11)
N1 Mn1 Br1A 91.33(14)
P1 Mn1 Br1A 93.96(10)
C25 Mn1 Br1 176.22(11)
C24 Mn1 Br1 92.54(5)
N2 Mn1 Br1 83.46(4)
N1 Mn1 Br1 85.83(3)
P1 Mn1 Br1 91.018(13)
C12 P1 C18 101.02(7)
C12 P1 C11 103.29(7)
C18 P1 C11 105.17(7)
C12 P1 Mn1 121.20(5)
C18 P1 Mn1 121.67(5)
C11 P1 Mn1 102.16(5)
C10 N1 C6 119.95(12)
C10 N1 Mn1 123.64(10)
C6 N1 Mn1 116.41(10)
C1 N2 C5 118.41(13)
C1 N2 Mn1 125.13(10)
C5 N2 Mn1 116.29(10)
N2 C1 C2 122.87(15)
N2 C1 H1 118.6
C2 C1 H1 118.6
C1 C2 C3 118.78(16)
C1 C2 H2 120.6
C3 C2 H2 120.6
C4 C3 C2 119.12(15)
C4 C3 H3 120.4
C2 C3 H3 120.4
C3 C4 C5 119.16(15)
C3 C4 H4 120.4
C5 C4 H4 120.4
N2 C5 C4 121.65(14)
N2 C5 C6 114.22(13)
C4 C5 C6 124.08(14)
N1 C6 C7 121.30(14)
N1 C6 C5 113.86(13)
C7 C6 C5 124.83(14)
C8 C7 C6 118.65(14)
C8 C7 H7 120.7
C6 C7 H7 120.7
C9 C8 C7 119.91(14)
C9 C8 H8 120.0
C7 C8 H8 120.0
C8 C9 C10 119.10(14)
C8 C9 H9 120.5
C10 C9 H9 120.5
N1 C10 C9 121.02(14)
N1 C10 C11 117.86(12)
C9 C10 C11 121.12(13)
C10 C11 P1 111.67(10)
C10 C11 H11A 109.3
P1 C11 H11A 109.3
C10 C11 H11B 109.3
P1 C11 H11B 109.3
H11A C11 H11B 107.9
C17 C12 C13 118.41(14)
C17 C12 P1 121.16(11)
C13 C12 P1 120.42(11)
C14 C13 C12 120.62(15)
C14 C13 H13 119.7
C12 C13 H13 119.7
C13 C14 C15 120.11(15)
C13 C14 H14 119.9
C15 C14 H14 119.9
C16 C15 C14 119.76(15)
C16 C15 H15 120.1
C14 C15 H15 120.1
C15 C16 C17 120.11(15)
C15 C16 H16 119.9
C17 C16 H16 119.9
C16 C17 C12 120.87(14)
C16 C17 H17 119.6
C12 C17 H17 119.6
C19 C18 C23 119.04(14)
C19 C18 P1 121.78(11)
C23 C18 P1 119.17(12)
C20 C19 C18 120.21(15)
C20 C19 H19 119.9
C18 C19 H19 119.9
C21 C20 C19 120.13(15)
C21 C20 H20 119.9
C19 C20 H20 119.9
C22 C21 C20 119.98(15)
C22 C21 H21 120.0
C20 C21 H21 120.0
C21 C22 C23 120.10(15)
C21 C22 H22 120.0
C23 C22 H22 120.0
C22 C23 C18 120.44(15)
C22 C23 H23 119.8
C18 C23 H23 119.8
O1 C24 Mn1 176.51(13)

loop_
_geom_bond_atom_site_label_1
_geom_bond_atom_site_label_2
_geom_bond_distance
Br1 Mn1 2.5429(3)
O2 C25 1.188(4)
C25 Mn1 1.770(3)
Br1A Mn1 2.403(7)
O2A C25A 1.37(6)
C25A Mn1 1.80(4)
Mn1 C24 1.7801(15)
Mn1 N2 2.0276(13)
Mn1 N1 2.0301(12)
Mn1 P1 2.2353(4)
P1 C12 1.8319(15)
P1 C18 1.8334(15)
P1 C11 1.8604(15)
O1 C24 1.1611(18)
N1 C10 1.3449(19)
N1 C6 1.3598(19)
N2 C1 1.340(2)
N2 C5 1.3604(19)
C1 C2 1.383(2)
C1 H1 0.9500
C2 C3 1.386(2)
C2 H2 0.9500
C3 C4 1.386(2)
C3 H3 0.9500
C4 C5 1.389(2)
C4 H4 0.9500
C5 C6 1.474(2)
C6 C7 1.393(2)
C7 C8 1.386(2)
C7 H7 0.9500
C8 C9 1.384(2)
C8 H8 0.9500
C9 C10 1.398(2)
C9 H9 0.9500
C10 C11 1.509(2)
C11 H11A 0.9900
C11 H11B 0.9900
C12 C17 1.391(2)
C12 C13 1.400(2)
C13 C14 1.387(2)
C13 H13 0.9500
C14 C15 1.390(2)
C14 H14 0.9500
C15 C16 1.382(2)
C15 H15 0.9500
C16 C17 1.390(2)
C16 H16 0.9500
C17 H17 0.9500
C18 C19 1.397(2)
C18 C23 1.400(2)
C19 C20 1.396(2)
C19 H19 0.9500
C20 C21 1.391(2)
C20 H20 0.9500
C21 C22 1.385(3)
C21 H21 0.9500
C22 C23 1.393(2)
C22 H22 0.9500
C23 H23 0.9500

loop_
_geom_torsion_atom_site_label_1
_geom_torsion_atom_site_label_2
_geom_torsion_atom_site_label_3
_geom_torsion_atom_site_label_4
_geom_torsion
C5 N2 C1 C2 0.0(2)
Mn1 N2 C1 C2 -175.20(12)
N2 C1 C2 C3 0.1(3)
C1 C2 C3 C4 0.1(3)
C2 C3 C4 C5 -0.3(3)
C1 N2 C5 C4 -0.2(2)
Mn1 N2 C5 C4 175.34(12)
C1 N2 C5 C6 -177.91(13)
Mn1 N2 C5 C6 -2.32(16)
C3 C4 C5 N2 0.4(2)
C3 C4 C5 C6 177.87(15)
C10 N1 C6 C7 -2.8(2)
Mn1 N1 C6 C7 177.39(11)
C10 N1 C6 C5 176.15(12)
Mn1 N1 C6 C5 -3.70(16)
N2 C5 C6 N1 3.90(18)
C4 C5 C6 N1 -173.70(14)
N2 C5 C6 C7 -177.23(14)
C4 C5 C6 C7 5.2(2)
N1 C6 C7 C8 0.9(2)
C5 C6 C7 C8 -177.87(14)
C6 C7 C8 C9 1.5(2)
C7 C8 C9 C10 -2.1(2)
C6 N1 C10 C9 2.2(2)
Mn1 N1 C10 C9 -178.00(10)
C6 N1 C10 C11 -177.24(13)
Mn1 N1 C10 C11 2.60(17)
C8 C9 C10 N1 0.3(2)
C8 C9 C10 C11 179.63(14)
N1 C10 C11 P1 -1.13(16)
C9 C10 C11 P1 179.48(11)
C12 P1 C11 C10 -127.02(10)
C18 P1 C11 C10 127.47(10)
Mn1 P1 C11 C10 -0.48(11)
C18 P1 C12 C17 -25.55(14)
C11 P1 C12 C17 -134.21(12)
Mn1 P1 C12 C17 112.46(12)
C18 P1 C12 C13 155.50(12)
C11 P1 C12 C13 46.84(14)
Mn1 P1 C12 C13 -66.48(13)
C17 C12 C13 C14 3.5(2)
P1 C12 C13 C14 -177.55(12)
C12 C13 C14 C15 -1.8(2)
C13 C14 C15 C16 -1.4(2)
C14 C15 C16 C17 2.9(2)
C15 C16 C17 C12 -1.2(2)
C13 C12 C17 C16 -2.0(2)
P1 C12 C17 C16 179.04(12)
C12 P1 C18 C19 -73.66(13)
C11 P1 C18 C19 33.52(14)
Mn1 P1 C18 C19 148.59(11)
C12 P1 C18 C23 105.02(12)
C11 P1 C18 C23 -147.80(12)
Mn1 P1 C18 C23 -32.73(14)
C23 C18 C19 C20 3.2(2)
P1 C18 C19 C20 -178.10(12)
C18 C19 C20 C21 -1.7(2)
C19 C20 C21 C22 -1.2(2)
C20 C21 C22 C23 2.7(2)
C21 C22 C23 C18 -1.2(2)
C19 C18 C23 C22 -1.8(2)
P1 C18 C23 C22 179.51(12)
